data_1503492
loop_
_publ_author_name
'Kohls, Paul'
'Jadhav, Deepak'
'Pandey, Ganesh'
'Reiser, Oliver'

_publ_section_title
;
 Visible Light Photoredox Catalysis: Generation and Addition of
 N-Aryltetrahydroisoquinoline-Derived \a-Amino Radicals to Michael
 Acceptors.
;
_journal_issue 3
_journal_name_full 'Organic letters'
_journal_page_first 672
_journal_page_last 675
_journal_paper_doi 10.1021/ol202857t
_journal_volume 14
_journal_year 2012
_chemical_compound_source 'see text'
_chemical_formula_moiety 'C24 H19 N O'
_chemical_formula_sum 'C24 H19 N O'
_chemical_formula_weight 337.40
_chemical_name_systematic ?
_space_group_IT_number 14
_symmetry_cell_setting monoclinic
_symmetry_Int_Tables_number 14
_symmetry_space_group_name_Hall '-P 2ybc'
_symmetry_space_group_name_H-M 'P 1 21/c 1'
_atom_sites_solution_hydrogens geom
_atom_sites_solution_primary direct
_atom_sites_solution_secondary difmap
_cell_angle_alpha 90
_cell_angle_beta 98.632(4)
_cell_angle_gamma 90
_cell_formula_units_Z 4
_cell_length_a 9.1545(5)
_cell_length_b 21.6152(10)
_cell_length_c 8.6185(3)
_cell_measurement_reflns_used 2143
_cell_measurement_temperature 123
_cell_measurement_theta_max 67.1627
_cell_measurement_theta_min 4.0869
_cell_volume 1686.08(14)
_computing_cell_refinement
;
CrysAlisPro, Oxford Diffraction Ltd.,
Version 1.171.33.55 (release 05-01-2010 CrysAlis171 .NET)
;
_computing_data_collection
;
CrysAlisPro, Oxford Diffraction Ltd.,
Version 1.171.33.55 (release 05-01-2010 CrysAlis171 .NET)
;
_computing_data_reduction
;
CrysAlisPro, Oxford Diffraction Ltd.,
Version 1.171.33.55 (release 05-01-2010 CrysAlis171 .NET)
;
_computing_molecular_graphics 'PLATON (Spek, 1990)'
_computing_publication_material 'PLATON (Spek, 2003)'
_computing_structure_refinement 'SHELXL-97 (Sheldrick, 1997)'
_computing_structure_solution 'SIR-97 (Altomare, 1999)'
_diffrn_ambient_temperature 123
_diffrn_detector_area_resol_mean 10.5431
_diffrn_measured_fraction_theta_full 0.943
_diffrn_measured_fraction_theta_max 0.943
_diffrn_measurement_device_type 'Xcalibur, Ruby, Gemini ultra'
_diffrn_measurement_method '\w scans'
_diffrn_radiation_monochromator mirror
_diffrn_radiation_probe x-ray
_diffrn_radiation_source 'Enhance Ultra (Cu) X-ray Source'
_diffrn_radiation_type CuK\a
_diffrn_radiation_wavelength 1.54184
_diffrn_reflns_av_R_equivalents 0.0369
_diffrn_reflns_av_sigmaI/netI 0.0487
_diffrn_reflns_limit_h_max 10
_diffrn_reflns_limit_h_min -8
_diffrn_reflns_limit_k_max 25
_diffrn_reflns_limit_k_min -24
_diffrn_reflns_limit_l_max 6
_diffrn_reflns_limit_l_min -10
_diffrn_reflns_number 5394
_diffrn_reflns_reduction_process
;
;
_diffrn_reflns_theta_full 67.27
_diffrn_reflns_theta_max 67.27
_diffrn_reflns_theta_min 4.09
_exptl_absorpt_coefficient_mu 0.628
_exptl_absorpt_correction_T_max 0.988
_exptl_absorpt_correction_T_min 0.841
_exptl_absorpt_correction_type analytical
_exptl_absorpt_process_details
;
CrysAlisPro, Oxford Diffraction Ltd.,
Version 1.171.33.55 (release 05-01-2010 CrysAlis171 .NET)
Analytical numeric absorption correction using a multifaceted crystal
model based on expressions derived by R.C. Clark & J.S. Reid.
(Clark, R. C. & Reid, J. S. (1995). Acta Cryst. A51, 887-897)
;
_exptl_crystal_colour colourless
_exptl_crystal_density_diffrn 1.329
_exptl_crystal_density_method 'Not Measured'
_exptl_crystal_description rod
_exptl_crystal_F_000 712
_exptl_crystal_size_max 0.5475
_exptl_crystal_size_mid 0.0566
_exptl_crystal_size_min 0.0185
_refine_diff_density_max 0.241
_refine_diff_density_min -0.305
_refine_diff_density_rms 0.058
_refine_ls_extinction_method none
_refine_ls_goodness_of_fit_ref 0.923
_refine_ls_hydrogen_treatment constr
_refine_ls_matrix_type full
_refine_ls_number_parameters 235
_refine_ls_number_reflns 2848
_refine_ls_number_restraints 0
_refine_ls_restrained_S_all 0.923
_refine_ls_R_factor_all 0.0767
_refine_ls_R_factor_gt 0.0501
_refine_ls_shift/su_max 0.000
_refine_ls_shift/su_mean 0.000
_refine_ls_structure_factor_coef Fsqd
_refine_ls_weighting_details 'calc w=1/[\s^2^(Fo^2^)+(0.0952P)^2^]         where P=(Fo^2^+2Fc^2^)/3'
_refine_ls_weighting_scheme calc
_refine_ls_wR_factor_gt 0.1233
_refine_ls_wR_factor_ref 0.1373
_reflns_number_gt 1934
_reflns_number_total 2848
_reflns_threshold_expression I>2\s(I)
_cod_data_source_file ol202857t_si_004.cif
_cod_data_source_block j130
_cod_depositor_comments
;
The following automatic conversions were performed:

'_symmetry_cell_setting' value 'Monoclinic' changed to 'monoclinic'
according to /home/saulius/struct/CIF-dictionaries/cif_core.dic
dictionary named 'cif_core.dic' version 2.4.1 from 2010-06-29.

Automatic conversion script
Id: cif_fix_values 1715 2011-07-08 13:25:40Z adriana 
;
_cod_original_sg_symbol_H-M 'P 21/c'
_cod_database_code 1503492

loop_
_symmetry_equiv_pos_site_id
_symmetry_equiv_pos_as_xyz
1 x,y,z
2 -x,1/2+y,1/2-z
3 -x,-y,-z
4 x,1/2-y,1/2+z

loop_
_atom_site_aniso_label
_atom_site_aniso_U_11
_atom_site_aniso_U_22
_atom_site_aniso_U_33
_atom_site_aniso_U_23
_atom_site_aniso_U_13
_atom_site_aniso_U_12
O1 0.0388(10) 0.0337(8) 0.0258(7) -0.0065(7) 0.0077(7) -0.0011(7)
N1 0.0347(11) 0.0278(10) 0.0211(8) -0.0002(7) 0.0028(8) -0.0017(8)
C1 0.0335(13) 0.0291(11) 0.0159(10) 0.0018(8) 0.0008(9) 0.0030(10)
C2 0.0376(14) 0.0320(12) 0.0200(10) -0.0020(9) 0.0037(9) -0.0006(10)
C3 0.0343(14) 0.0271(11) 0.0198(10) -0.0011(8) 0.0073(9) -0.0029(9)
C4 0.0331(13) 0.0266(11) 0.0203(10) -0.0036(8) 0.0095(9) -0.0041(10)
C5 0.0339(13) 0.0304(11) 0.0190(10) 0.0022(9) 0.0090(9) 0.0025(10)
C6 0.0321(13) 0.0306(11) 0.0177(10) 0.0013(9) 0.0072(9) 0.0002(10)
C7 0.0390(14) 0.0373(13) 0.0205(10) 0.0006(9) 0.0080(10) 0.0009(11)
C8 0.0431(15) 0.0364(13) 0.0259(11) 0.0061(10) 0.0085(10) 0.0047(11)
C9 0.0469(15) 0.0287(11) 0.0308(11) 0.0030(10) 0.0131(11) 0.0041(11)
C10 0.0406(14) 0.0310(12) 0.0260(11) -0.0011(9) 0.0095(10) -0.0038(11)
C11 0.0348(13) 0.0326(12) 0.0254(11) -0.0007(9) 0.0020(9) -0.0037(10)
C12 0.0366(14) 0.0402(13) 0.0308(12) 0.0004(10) 0.0037(10) -0.0042(11)
C13 0.0347(14) 0.0318(12) 0.0216(10) 0.0011(9) 0.0093(10) 0.0021(10)
C14 0.0350(13) 0.0291(12) 0.0181(10) -0.0003(8) 0.0080(9) 0.0039(10)
C15 0.0378(13) 0.0317(12) 0.0225(10) -0.0048(9) 0.0089(9) -0.0010(11)
C16 0.0512(16) 0.0261(11) 0.0269(11) 0.0022(9) 0.0123(11) 0.0042(11)
C17 0.0473(16) 0.0332(12) 0.0266(11) 0.0032(9) 0.0100(11) 0.0106(11)
C18 0.0361(14) 0.0410(14) 0.0256(11) 0.0001(10) 0.0063(9) 0.0044(11)
C19 0.0314(13) 0.0289(12) 0.0213(10) 0.0009(9) -0.0002(9) 0.0024(10)
C20 0.0411(14) 0.0357(13) 0.0281(11) -0.0029(10) 0.0059(10) -0.0011(11)
C21 0.0512(17) 0.0358(13) 0.0361(12) -0.0127(11) 0.0041(12) -0.0034(12)
C22 0.0490(16) 0.0286(12) 0.0411(13) -0.0017(10) -0.0022(11) -0.0070(12)
C23 0.0423(15) 0.0327(12) 0.0334(12) 0.0055(10) 0.0021(10) -0.0056(11)
C24 0.0389(14) 0.0325(12) 0.0234(10) 0.0018(9) 0.0035(9) -0.0002(11)

loop_
_atom_site_label
_atom_site_type_symbol
_atom_site_thermal_displace_type
_atom_site_fract_x
_atom_site_fract_y
_atom_site_fract_z
_atom_site_occupancy
_atom_site_U_iso_or_equiv
_atom_site_calc_flag
_atom_site_refinement_flags
O1 O Uani 1.04243(17) 0.28104(7) 0.82812(16) 1.000 0.0325(5) . .
N1 N Uani 0.5895(2) 0.19589(8) 0.73657(19) 1.000 0.0280(6) . .
C1 C Uani 0.9933(2) 0.31450(10) 0.9216(2) 1.000 0.0265(7) . .
C2 C Uani 0.8536(3) 0.29841(10) 0.9863(2) 1.000 0.0299(7) . .
C3 C Uani 0.7643(3) 0.24908(9) 0.8944(2) 1.000 0.0267(7) . .
C4 C Uani 0.6396(3) 0.25462(9) 0.7840(2) 1.000 0.0261(7) . .
C5 C Uani 0.6862(2) 0.15271(10) 0.8101(2) 1.000 0.0273(7) . .
C6 C Uani 0.7964(2) 0.18419(10) 0.9108(2) 1.000 0.0265(7) . .
C7 C Uani 0.9093(3) 0.15074(11) 0.9994(2) 1.000 0.0319(7) . .
C8 C Uani 0.9091(3) 0.08692(11) 0.9853(2) 1.000 0.0348(8) . .
C9 C Uani 0.7990(3) 0.05645(11) 0.8839(2) 1.000 0.0347(7) . .
C10 C Uani 0.6859(3) 0.08846(10) 0.7953(2) 1.000 0.0321(7) . .
C11 C Uani 0.4617(3) 0.18340(10) 0.6201(2) 1.000 0.0312(7) . .
C12 C Uani 0.3484(3) 0.23426(11) 0.6233(3) 1.000 0.0360(8) . .
C13 C Uani 0.4170(3) 0.29755(10) 0.6216(2) 1.000 0.0289(7) . .
C14 C Uani 0.5582(2) 0.30743(10) 0.7071(2) 1.000 0.0270(7) . .
C15 C Uani 0.6179(3) 0.36722(10) 0.7095(2) 1.000 0.0302(7) . .
C16 C Uani 0.5385(3) 0.41516(10) 0.6300(2) 1.000 0.0341(7) . .
C17 C Uani 0.4014(3) 0.40474(11) 0.5442(2) 1.000 0.0352(8) . .
C18 C Uani 0.3416(3) 0.34601(11) 0.5389(2) 1.000 0.0341(8) . .
C19 C Uani 1.0746(2) 0.37301(10) 0.9751(2) 1.000 0.0276(7) . .
C20 C Uani 1.0465(3) 0.40529(11) 1.1077(2) 1.000 0.0349(7) . .
C21 C Uani 1.1263(3) 0.45866(11) 1.1535(3) 1.000 0.0413(8) . .
C22 C Uani 1.2322(3) 0.47963(11) 1.0677(3) 1.000 0.0405(8) . .
C23 C Uani 1.2615(3) 0.44762(11) 0.9370(3) 1.000 0.0365(8) . .
C24 C Uani 1.1824(3) 0.39439(10) 0.8911(2) 1.000 0.0317(7) . .
H2A H Uiso 0.88010 0.28440 1.09630 1.000 0.0360 calc R
H2B H Uiso 0.79230 0.33610 0.98700 1.000 0.0360 calc R
H7 H Uiso 0.98490 0.17120 1.06810 1.000 0.0380 calc R
H8 H Uiso 0.98510 0.06350 1.04550 1.000 0.0420 calc R
H9 H Uiso 0.80220 0.01270 0.87580 1.000 0.0420 calc R
H10 H Uiso 0.61060 0.06760 0.72690 1.000 0.0390 calc R
H11A H Uiso 0.41790 0.14310 0.64250 1.000 0.0370 calc R
H11B H Uiso 0.49180 0.18120 0.51470 1.000 0.0370 calc R
H12A H Uiso 0.27040 0.22990 0.53100 1.000 0.0430 calc R
H12B H Uiso 0.30130 0.22980 0.71890 1.000 0.0430 calc R
H15 H Uiso 0.71340 0.37490 0.76600 1.000 0.0360 calc R
H16 H Uiso 0.57910 0.45570 0.63480 1.000 0.0410 calc R
H17 H Uiso 0.34830 0.43770 0.48900 1.000 0.0420 calc R
H18 H Uiso 0.24790 0.33860 0.47790 1.000 0.0410 calc R
H20 H Uiso 0.97330 0.39090 1.16630 1.000 0.0420 calc R
H21 H Uiso 1.10800 0.48070 1.24400 1.000 0.0500 calc R
H22 H Uiso 1.28550 0.51640 1.09880 1.000 0.0490 calc R
H23 H Uiso 1.33520 0.46200 0.87910 1.000 0.0440 calc R
H24 H Uiso 1.20210 0.37230 0.80120 1.000 0.0380 calc R

loop_
_atom_type_symbol
_atom_type_description
_atom_type_scat_dispersion_real
_atom_type_scat_dispersion_imag
_atom_type_scat_source
O O 0.0492 0.0322 'International Tables Vol C Tables 4.2.6.8 and 6.1.1.4'
N N 0.0311 0.0180 'International Tables Vol C Tables 4.2.6.8 and 6.1.1.4'
H H 0.0000 0.0000 'International Tables Vol C Tables 4.2.6.8 and 6.1.1.4'
C C 0.0181 0.0091 'International Tables Vol C Tables 4.2.6.8 and 6.1.1.4'

loop_
_geom_angle_atom_site_label_1
_geom_angle_atom_site_label_2
_geom_angle_atom_site_label_3
_geom_angle
_geom_angle_publ_flag
C4 N1 C5 108.87(17) yes
C4 N1 C11 124.80(18) yes
C5 N1 C11 126.20(17) yes
O1 C1 C2 121.65(19) yes
O1 C1 C19 119.16(17) yes
C2 C1 C19 119.20(16) no
C1 C2 C3 113.22(17) no
C2 C3 C4 129.36(19) no
C2 C3 C6 123.83(19) no
C4 C3 C6 106.81(17) no
N1 C4 C3 109.05(18) yes
N1 C4 C14 117.08(19) yes
C3 C4 C14 133.82(19) no
N1 C5 C6 108.02(18) yes
N1 C5 C10 129.94(18) yes
C6 C5 C10 122.04(19) no
C3 C6 C5 107.17(17) no
C3 C6 C7 133.3(2) no
C5 C6 C7 119.5(2) no
C6 C7 C8 118.6(2) no
C7 C8 C9 121.1(2) no
C8 C9 C10 121.5(2) no
C5 C10 C9 117.3(2) no
N1 C11 C12 109.65(17) yes
C11 C12 C13 111.8(2) no
C12 C13 C14 119.0(2) no
C12 C13 C18 120.9(2) no
C14 C13 C18 120.1(2) no
C4 C14 C13 118.95(19) no
C4 C14 C15 122.72(19) no
C13 C14 C15 118.28(19) no
C14 C15 C16 120.5(2) no
C15 C16 C17 120.8(2) no
C16 C17 C18 119.6(2) no
C13 C18 C17 120.8(2) no
C1 C19 C20 121.86(18) no
C1 C19 C24 118.55(17) no
C20 C19 C24 119.6(2) no
C19 C20 C21 119.6(2) no
C20 C21 C22 120.1(2) no
C21 C22 C23 120.7(2) no
C22 C23 C24 119.4(2) no
C19 C24 C23 120.7(2) no
C1 C2 H2A 109.00 no
C1 C2 H2B 109.00 no
C3 C2 H2A 109.00 no
C3 C2 H2B 109.00 no
H2A C2 H2B 108.00 no
C6 C7 H7 121.00 no
C8 C7 H7 121.00 no
C7 C8 H8 119.00 no
C9 C8 H8 119.00 no
C8 C9 H9 119.00 no
C10 C9 H9 119.00 no
C5 C10 H10 121.00 no
C9 C10 H10 121.00 no
N1 C11 H11A 110.00 no
N1 C11 H11B 110.00 no
C12 C11 H11A 110.00 no
C12 C11 H11B 110.00 no
H11A C11 H11B 108.00 no
C11 C12 H12A 109.00 no
C11 C12 H12B 109.00 no
C13 C12 H12A 109.00 no
C13 C12 H12B 109.00 no
H12A C12 H12B 108.00 no
C14 C15 H15 120.00 no
C16 C15 H15 120.00 no
C15 C16 H16 120.00 no
C17 C16 H16 120.00 no
C16 C17 H17 120.00 no
C18 C17 H17 120.00 no
C13 C18 H18 120.00 no
C17 C18 H18 120.00 no
C19 C20 H20 120.00 no
C21 C20 H20 120.00 no
C20 C21 H21 120.00 no
C22 C21 H21 120.00 no
C21 C22 H22 120.00 no
C23 C22 H22 120.00 no
C22 C23 H23 120.00 no
C24 C23 H23 120.00 no
C19 C24 H24 120.00 no
C23 C24 H24 120.00 no

loop_
_geom_bond_atom_site_label_1
_geom_bond_atom_site_label_2
_geom_bond_distance
_geom_bond_publ_flag
O1 C1 1.218(2) yes
N1 C4 1.390(3) yes
N1 C5 1.374(3) yes
N1 C11 1.448(3) yes
C1 C2 1.511(3) no
C1 C19 1.504(3) no
C2 C3 1.496(3) no
C3 C4 1.377(3) no
C3 C6 1.436(3) no
C4 C14 1.466(3) no
C5 C6 1.404(3) no
C5 C10 1.395(3) no
C6 C7 1.392(3) no
C7 C8 1.385(3) no
C8 C9 1.396(3) no
C9 C10 1.377(3) no
C11 C12 1.515(4) no
C12 C13 1.506(3) no
C13 C14 1.405(3) no
C13 C18 1.391(3) no
C14 C15 1.402(3) no
C15 C16 1.386(3) no
C16 C17 1.376(4) no
C17 C18 1.381(3) no
C19 C20 1.396(3) no
C19 C24 1.388(3) no
C20 C21 1.391(3) no
C21 C22 1.381(4) no
C22 C23 1.382(4) no
C23 C24 1.385(3) no
C2 H2A 0.9900 no
C2 H2B 0.9900 no
C7 H7 0.9500 no
C8 H8 0.9500 no
C9 H9 0.9500 no
C10 H10 0.9500 no
C11 H11A 0.9900 no
C11 H11B 0.9900 no
C12 H12A 0.9900 no
C12 H12B 0.9900 no
C15 H15 0.9500 no
C16 H16 0.9500 no
C17 H17 0.9500 no
C18 H18 0.9500 no
C20 H20 0.9500 no
C21 H21 0.9500 no
C22 H22 0.9500 no
C23 H23 0.9500 no
C24 H24 0.9500 no

loop_
_geom_contact_atom_site_label_1
_geom_contact_atom_site_label_2
_geom_contact_distance
_geom_contact_site_symmetry_2
_geom_contact_publ_flag
O1 C6 3.232(3) . no
O1 C7 3.263(2) 4_554 no
O1 H12B 2.9000 1_655 no
O1 H24 2.4900 . no
O1 H2A 2.7000 4_554 no
O1 H7 2.4500 4_554 no
O1 H12A 2.5200 4_655 no
C2 C5 3.541(3) 4_555 no
C2 C15 3.319(3) . no
C5 C2 3.541(3) 4_554 no
C5 C16 3.564(3) 4_555 no
C6 O1 3.232(3) . no
C6 C15 3.434(3) 4_555 no
C7 C15 3.464(4) 4_555 no
C7 O1 3.263(2) 4_555 no
C9 C16 3.476(3) 4_555 no
C10 C16 3.364(3) 4_555 no
C11 C24 3.427(3) 4_454 no
C12 C19 3.511(3) 4_454 no
C15 C7 3.464(4) 4_554 no
C15 C2 3.319(3) . no
C15 C6 3.434(3) 4_554 no
C16 C9 3.476(3) 4_554 no
C16 C5 3.564(3) 4_554 no
C16 C10 3.364(3) 4_554 no
C19 C12 3.511(3) 4_655 no
C24 C11 3.427(3) 4_655 no
C1 H15 3.0100 . no
C1 H12A 2.7400 4_655 no
C1 H7 3.0500 4_554 no
C2 H7 3.0400 . no
C2 H20 2.6600 . no
C2 H15 2.6900 . no
C3 H15 2.9500 . no
C3 H2A 3.0100 4_554 no
C4 H2A 3.0400 4_554 no
C4 H11B 2.9200 4_555 no
C5 H2B 3.0900 4_554 no
C5 H2A 3.0600 4_554 no
C6 H2A 3.0000 4_554 no
C7 H2A 3.0300 . no
C8 H20 2.9400 4_554 no
C9 H20 2.8700 4_554 no
C10 H20 3.0400 4_554 no
C10 H11A 2.8600 . no
C11 H10 2.9300 . no
C14 H11B 2.8200 4_555 no
C14 H2B 3.0400 . no
C15 H22 3.0700 3_767 no
C15 H2B 2.7500 . no
C16 H22 3.0200 3_767 no
C18 H24 2.8200 1_455 no
C19 H12A 2.8500 4_655 no
C20 H2A 3.0200 . no
C20 H2B 2.8300 . no
C23 H9 3.0200 2_756 no
C23 H11A 2.8800 4_655 no
C24 H11A 2.9300 4_655 no
C24 H12A 3.0000 4_655 no
H2A C7 3.0300 . no
H2A C20 3.0200 . no
H2A H20 2.5000 . no
H2A O1 2.7000 4_555 no
H2A C3 3.0100 4_555 no
H2A C4 3.0400 4_555 no
H2A C5 3.0600 4_555 no
H2A C6 3.0000 4_555 no
H2B C14 3.0400 . no
H2B C15 2.7500 . no
H2B C20 2.8300 . no
H2B H15 2.1100 . no
H2B H20 2.4000 . no
H2B C5 3.0900 4_555 no
H7 C2 3.0400 . no
H7 O1 2.4500 4_555 no
H7 C1 3.0500 4_555 no
H8 H9 2.5600 3_757 no
H9 C23 3.0200 2_746 no
H9 H17 2.5200 2_646 no
H9 H8 2.5600 3_757 no
H10 C11 2.9300 . no
H10 H11A 2.4300 . no
H10 H23 2.5400 2_746 no
H11A C10 2.8600 . no
H11A H10 2.4300 . no
H11A C23 2.8800 4_454 no
H11A C24 2.9300 4_454 no
H11B C4 2.9200 4_554 no
H11B C14 2.8200 4_554 no
H12A H18 2.4000 . no
H12A O1 2.5200 4_454 no
H12A C1 2.7400 4_454 no
H12A C19 2.8500 4_454 no
H12A C24 3.0000 4_454 no
H12B O1 2.9000 1_455 no
H15 C1 3.0100 . no
H15 C2 2.6900 . no
H15 C3 2.9500 . no
H15 H2B 2.1100 . no
H16 H22 2.5100 3_767 no
H17 H9 2.5200 2_656 no
H18 H12A 2.4000 . no
H20 C2 2.6600 . no
H20 H2A 2.5000 . no
H20 H2B 2.4000 . no
H20 C8 2.9400 4_555 no
H20 C9 2.8700 4_555 no
H20 C10 3.0400 4_555 no
H22 C15 3.0700 3_767 no
H22 C16 3.0200 3_767 no
H22 H16 2.5100 3_767 no
H23 H10 2.5400 2_756 no
H24 O1 2.4900 . no
H24 C18 2.8200 1_655 no

loop_
_geom_hbond_atom_site_label_D
_geom_hbond_atom_site_label_H
_geom_hbond_atom_site_label_A
_geom_hbond_distance_DH
_geom_hbond_distance_HA
_geom_hbond_distance_DA
_geom_hbond_angle_DHA
_geom_hbond_site_symmetry_A
_geom_hbond_publ_flag
C7 H7 O1 0.9500 2.4500 3.263(2) 143.00 4_555 yes
C12 H12A O1 0.9900 2.5200 3.505(3) 171.00 4_454 yes

loop_
_geom_torsion_atom_site_label_1
_geom_torsion_atom_site_label_2
_geom_torsion_atom_site_label_3
_geom_torsion_atom_site_label_4
_geom_torsion
_geom_torsion_publ_flag
C5 N1 C4 C3 -3.2(2) no
C5 N1 C4 C14 174.57(17) no
C11 N1 C4 C3 -179.2(2) no
C11 N1 C4 C14 -1.5(3) no
C4 N1 C5 C6 2.4(2) no
C4 N1 C5 C10 -177.2(2) no
C11 N1 C5 C6 178.34(18) no
C11 N1 C5 C10 -1.2(3) no
C4 N1 C11 C12 -30.9(3) no
C5 N1 C11 C12 153.76(19) no
O1 C1 C2 C3 -15.6(3) no
C19 C1 C2 C3 165.03(17) no
O1 C1 C19 C20 -164.1(2) no
O1 C1 C19 C24 14.6(3) no
C2 C1 C19 C20 15.3(3) no
C2 C1 C19 C24 -165.95(19) no
C1 C2 C3 C4 -100.9(3) no
C1 C2 C3 C6 80.2(2) no
C2 C3 C4 N1 -176.4(2) no
C2 C3 C4 C14 6.4(4) no
C6 C3 C4 N1 2.6(2) no
C6 C3 C4 C14 -174.6(2) no
C2 C3 C6 C5 178.0(2) no
C2 C3 C6 C7 -3.3(4) no
C4 C3 C6 C5 -1.1(2) no
C4 C3 C6 C7 177.6(2) no
N1 C4 C14 C13 15.6(3) no
N1 C4 C14 C15 -161.55(19) no
C3 C4 C14 C13 -167.4(2) no
C3 C4 C14 C15 15.5(4) no
N1 C5 C6 C3 -0.8(2) no
N1 C5 C6 C7 -179.73(18) no
C10 C5 C6 C3 178.85(19) no
C10 C5 C6 C7 -0.1(3) no
N1 C5 C10 C9 179.5(2) no
C6 C5 C10 C9 -0.1(3) no
C3 C6 C7 C8 -178.7(2) no
C5 C6 C7 C8 -0.1(3) no
C6 C7 C8 C9 0.4(3) no
C7 C8 C9 C10 -0.6(3) no
C8 C9 C10 C5 0.4(3) no
N1 C11 C12 C13 48.3(2) no
C11 C12 C13 C14 -38.1(3) no
C11 C12 C13 C18 142.9(2) no
C12 C13 C14 C4 5.3(3) no
C12 C13 C14 C15 -177.43(19) no
C18 C13 C14 C4 -175.70(19) no
C18 C13 C14 C15 1.6(3) no
C12 C13 C18 C17 176.6(2) no
C14 C13 C18 C17 -2.5(3) no
C4 C14 C15 C16 177.58(19) no
C13 C14 C15 C16 0.4(3) no
C14 C15 C16 C17 -1.6(3) no
C15 C16 C17 C18 0.8(3) no
C16 C17 C18 C13 1.2(3) no
C1 C19 C20 C21 179.1(2) no
C24 C19 C20 C21 0.4(3) no
C1 C19 C24 C23 -179.2(2) no
C20 C19 C24 C23 -0.4(3) no
C19 C20 C21 C22 0.3(4) no
C20 C21 C22 C23 -0.8(4) no
C21 C22 C23 C24 0.7(4) no
C22 C23 C24 C19 -0.1(4) no
